data_1513282
loop_
_publ_author_name
'Darensbourg, Donald J.'
'Moncada, Adriana I.'

_publ_section_title
;
 (Salen)Co(II)/n-Bu4NX Catalysts for the Coupling of CO2and Oxetane:
 Selectivity for Cyclic Carbonate Formation in the Production of
 Poly-(trimethylene carbonate)
;
_journal_issue 12
_journal_name_full Macromolecules
_journal_page_first 4063
_journal_paper_doi 10.1021/ma9002006
_journal_volume 42
_journal_year 2009
_chemical_formula_sum 'C4 H6 O3'
_chemical_formula_weight 102.09
_chemical_name_systematic
; 
 ? 
;
_space_group_IT_number 14
_symmetry_cell_setting monoclinic
_symmetry_space_group_name_Hall '-P 2yn'
_symmetry_space_group_name_H-M 'P 1 21/n 1'
_atom_sites_solution_hydrogens geom
_atom_sites_solution_primary direct
_atom_sites_solution_secondary difmap
_audit_creation_method SHELXL-97
_cell_angle_alpha 90.00
_cell_angle_beta 102.259(11)
_cell_angle_gamma 90.00
_cell_formula_units_Z 4
_cell_length_a 6.097(6)
_cell_length_b 11.306(11)
_cell_length_c 6.734(7)
_cell_measurement_temperature 110(2)
_cell_volume 453.6(8)
_computing_cell_refinement 'Brukekr APEXII'
_computing_data_collection 'Bruker APEXII'
_computing_data_reduction 'Bruker SAINT'
_computing_molecular_graphics 'X-SEED (Barbour, 2001)'
_computing_publication_material 'Bruker SHELXTL'
_computing_structure_refinement 'SHELXL-97 (Sheldrick, 1997)'
_computing_structure_solution 'SHELXS-97 (Sheldrick, 1990)'
_diffrn_ambient_temperature 110(2)
_diffrn_measured_fraction_theta_full 0.889
_diffrn_measured_fraction_theta_max 0.889
_diffrn_measurement_device_type 'CCD area detector'
_diffrn_measurement_method 'phi and omega scans'
_diffrn_radiation_monochromator graphite
_diffrn_radiation_source 'fine-focus sealed tube'
_diffrn_radiation_type MoK\a
_diffrn_radiation_wavelength 0.71073
_diffrn_reflns_av_R_equivalents 0.0277
_diffrn_reflns_av_sigmaI/netI 0.0157
_diffrn_reflns_limit_h_max 7
_diffrn_reflns_limit_h_min -7
_diffrn_reflns_limit_k_max 13
_diffrn_reflns_limit_k_min -13
_diffrn_reflns_limit_l_max 7
_diffrn_reflns_limit_l_min -7
_diffrn_reflns_number 3668
_diffrn_reflns_theta_full 24.99
_diffrn_reflns_theta_max 24.99
_diffrn_reflns_theta_min 3.58
_exptl_absorpt_coefficient_mu 0.130
_exptl_absorpt_correction_T_max 0.9935
_exptl_absorpt_correction_T_min 0.9745
_exptl_absorpt_correction_type multi-scan
_exptl_absorpt_process_details 'SADABS; (Sheldrick, 2006)'
_exptl_crystal_colour transparent
_exptl_crystal_density_diffrn 1.495
_exptl_crystal_density_method 'not measured'
_exptl_crystal_description plate
_exptl_crystal_F_000 216
_exptl_crystal_size_max 0.20
_exptl_crystal_size_mid 0.10
_exptl_crystal_size_min 0.05
_refine_diff_density_max 0.172
_refine_diff_density_min -0.145
_refine_diff_density_rms 0.033
_refine_ls_extinction_method none
_refine_ls_goodness_of_fit_ref 1.017
_refine_ls_hydrogen_treatment constr
_refine_ls_matrix_type full
_refine_ls_number_parameters 64
_refine_ls_number_reflns 708
_refine_ls_number_restraints 0
_refine_ls_restrained_S_all 1.017
_refine_ls_R_factor_all 0.0286
_refine_ls_R_factor_gt 0.0277
_refine_ls_shift/su_max 0.000
_refine_ls_shift/su_mean 0.000
_refine_ls_structure_factor_coef Fsqd
_refine_ls_weighting_details 'calc w=1/[\s^2^(Fo^2^)+(0.0554P)^2^+0.0457P] where P=(Fo^2^+2Fc^2^)/3'
_refine_ls_weighting_scheme calc
_refine_ls_wR_factor_gt 0.0752
_refine_ls_wR_factor_ref 0.0761
_reflns_number_gt 674
_reflns_number_total 708
_reflns_threshold_expression >2sigma(I)
_cod_data_source_file ma9002006sup1.cif
_cod_data_source_block d
_cod_depositor_comments
;
The following automatic conversions were performed:

'_symmetry_cell_setting' value 'Monoclinic' changed to 'monoclinic'
according to /home/saulius/struct/CIF-dictionaries/cif_core.dic
dictionary named 'cif_core.dic' version 2.4.2 from 2011-04-26.

Automatic conversion script
Id: cif_fix_values 1891 2012-01-12 08:04:46Z andrius 
;
_cod_original_sg_symbol_H-M P2(1)/n
_cod_database_code 1513282

loop_
_symmetry_equiv_pos_as_xyz
'x, y, z'
'-x+1/2, y+1/2, -z+1/2'
'-x, -y, -z'
'x-1/2, -y-1/2, z-1/2'

loop_
_atom_site_label
_atom_site_type_symbol
_atom_site_fract_x
_atom_site_fract_y
_atom_site_fract_z
_atom_site_U_iso_or_equiv
_atom_site_adp_type
_atom_site_occupancy
_atom_site_symmetry_multiplicity
_atom_site_calc_flag
_atom_site_refinement_flags
O1 O 0.82494(13) 0.49841(6) 0.26199(12) 0.0336(3) Uani 1 1 d .
O2 O 1.09041(12) 0.36142(6) 0.21596(11) 0.0320(3) Uani 1 1 d .
O3 O 1.16255(13) 0.55168(7) 0.23219(12) 0.0388(3) Uani 1 1 d .
C1 C 1.02958(17) 0.47309(9) 0.23500(14) 0.0270(3) Uani 1 1 d .
C2 C 0.65297(17) 0.40841(10) 0.25487(18) 0.0352(3) Uani 1 1 d .
H2A H 0.5621 0.4024 0.1147 0.042 Uiso 1 1 calc R
H2B H 0.5519 0.4316 0.3454 0.042 Uiso 1 1 calc R
C3 C 0.75576(18) 0.29119(9) 0.31961(16) 0.0319(3) Uani 1 1 d .
H3A H 0.6390 0.2289 0.2985 0.038 Uiso 1 1 calc R
H3B H 0.8293 0.2930 0.4655 0.038 Uiso 1 1 calc R
C4 C 0.92632(18) 0.26593(9) 0.19261(16) 0.0317(3) Uani 1 1 d .
H4A H 1.0033 0.1902 0.2360 0.038 Uiso 1 1 calc R
H4B H 0.8499 0.2586 0.0480 0.038 Uiso 1 1 calc R

loop_
_atom_site_aniso_label
_atom_site_aniso_U_11
_atom_site_aniso_U_22
_atom_site_aniso_U_33
_atom_site_aniso_U_23
_atom_site_aniso_U_13
_atom_site_aniso_U_12
O1 0.0308(5) 0.0207(4) 0.0521(5) 0.0001(3) 0.0149(3) 0.0013(3)
O2 0.0259(4) 0.0267(4) 0.0446(5) -0.0028(3) 0.0103(3) 0.0016(3)
O3 0.0358(5) 0.0326(5) 0.0490(5) -0.0009(3) 0.0116(3) -0.0107(3)
C1 0.0276(5) 0.0251(5) 0.0281(5) 0.0002(4) 0.0057(3) -0.0010(4)
C2 0.0265(6) 0.0275(6) 0.0532(7) -0.0024(4) 0.0120(5) -0.0007(4)
C3 0.0354(6) 0.0238(5) 0.0383(6) 0.0006(4) 0.0117(4) -0.0039(4)
C4 0.0334(6) 0.0216(5) 0.0402(6) -0.0037(4) 0.0083(4) 0.0006(4)

loop_
_atom_type_symbol
_atom_type_description
_atom_type_scat_dispersion_real
_atom_type_scat_dispersion_imag
_atom_type_scat_source
C C 0.0033 0.0016 'International Tables Vol C Tables 4.2.6.8 and 6.1.1.4'
H H 0.0000 0.0000 'International Tables Vol C Tables 4.2.6.8 and 6.1.1.4'
O O 0.0106 0.0060 'International Tables Vol C Tables 4.2.6.8 and 6.1.1.4'

loop_
_geom_angle_atom_site_label_1
_geom_angle_atom_site_label_2
_geom_angle_atom_site_label_3
_geom_angle
C1 O1 C2 122.39(10)
C1 O2 C4 120.97(10)
O3 C1 O1 119.81(11)
O3 C1 O2 119.73(12)
O1 C1 O2 120.44(9)
O1 C2 C3 110.91(11)
O1 C2 H2A 109.5
C3 C2 H2A 109.5
O1 C2 H2B 109.5
C3 C2 H2B 109.5
H2A C2 H2B 108.0
C2 C3 C4 107.47(10)
C2 C3 H3A 110.2
C4 C3 H3A 110.2
C2 C3 H3B 110.2
C4 C3 H3B 110.2
H3A C3 H3B 108.5
O2 C4 C3 109.81(10)
O2 C4 H4A 109.7
C3 C4 H4A 109.7
O2 C4 H4B 109.7
C3 C4 H4B 109.7
H4A C4 H4B 108.2

loop_
_geom_bond_atom_site_label_1
_geom_bond_atom_site_label_2
_geom_bond_distance
O1 C1 1.3296(18)
O1 C2 1.4545(17)
O2 C1 1.3297(18)
O2 C4 1.4575(16)
O3 C1 1.2056(15)
C2 C3 1.4910(19)
C2 H2A 0.9900
C2 H2B 0.9900
C3 C4 1.5073(18)
C3 H3A 0.9900
C3 H3B 0.9900
C4 H4A 0.9900
C4 H4B 0.9900

loop_
_geom_torsion_atom_site_label_1
_geom_torsion_atom_site_label_2
_geom_torsion_atom_site_label_3
_geom_torsion_atom_site_label_4
_geom_torsion
C2 O1 C1 O3 176.28(9)
C2 O1 C1 O2 -5.35(14)
C4 O2 C1 O3 -172.06(9)
C4 O2 C1 O1 9.57(13)
C1 O1 C2 C3 28.86(14)
O1 C2 C3 C4 -53.08(12)
C1 O2 C4 C3 -36.43(12)
C2 C3 C4 O2 56.73(12)
